data_4130933
loop_
_publ_author_name
'Chadwick, F. Mark'
'Kr\"amer, Tobias'
'Gutmann, Torsten'
'Rees, Nicholas H.'
'Thompson, Amber L.'
'Edwards, Alison J.'
'Buntkowsky, Gerd'
'Macgregor, Stuart A.'
'Weller, Andrew S.'

_publ_section_title
;
 Selective C-H Activation at a Molecular Rhodium Sigma-Alkane Complex by
 Solid/Gas Single-Crystal to Single-Crystal H/D Exchange.
;
_journal_issue 40
_journal_name_full 'Journal of the American Chemical Society'
_journal_page_first 13369
_journal_page_last 13378
_journal_paper_doi 10.1021/jacs.6b07968
_journal_volume 138
_journal_year 2016
_chemical_compound_source SYN
_chemical_formula_moiety 'C32 H12 B1 F24, C33 H56 D4  P2 Rh1'
_chemical_formula_sum 'C65 H68 B D4 F24 P2 Rh'
_chemical_formula_weight 1488.93
_chemical_melting_point ?
_chemical_name_systematic exoD4-2
_space_group_IT_number 14
_space_group_name_Hall '-P 2yn'
_space_group_name_H-M_alt 'P 1 21/n 1'
_symmetry_cell_setting monoclinic
_symmetry_space_group_name_Hall '-P 2yn'
_symmetry_space_group_name_H-M 'P 1 21/n 1'
_atom_sites_solution_hydrogens difmap
_atom_sites_solution_primary geom
_cell_angle_alpha 90
_cell_angle_beta 91.7138(9)
_cell_angle_gamma 90
_cell_formula_units_Z 4
_cell_length_a 19.0579(2)
_cell_length_b 17.9828(2)
_cell_length_c 19.5453(2)
_cell_measurement_reflns_used 14453
_cell_measurement_temperature 150
_cell_measurement_theta_max 76
_cell_measurement_theta_min 3
_cell_volume 6695.46(12)
_computing_data_collection 'MAATEL/ANSTO control program'
_computing_data_reduction 'argonne_boxes (Wilkinson et al., 1988) & LaueG (Piltz, 2011)'
_computing_molecular_graphics 'CAMERON (Watkin et al., 1996)'
_computing_publication_material 'CRYSTALS (Betteridge et al., 2003)'
_computing_structure_refinement 'CRYSTALS (Betteridge et al., 2003)'
_diffrn_ambient_temperature 150
_diffrn_measured_fraction_theta_full 0.804
_diffrn_measured_fraction_theta_max 0.804
_diffrn_measurement_details '19 images, exposure time 200 minutes'
_diffrn_measurement_device 'Laue image-plate diffractometer'
_diffrn_measurement_device_type KOALA
_diffrn_measurement_method Laue
_diffrn_radiation_probe neutron
_diffrn_radiation_type neutron
_diffrn_radiation_wavelength 0.85
_diffrn_reflns_av_R_equivalents 0.7426
_diffrn_reflns_av_unetI/netI 0.4108
_diffrn_reflns_limit_h_max 15
_diffrn_reflns_limit_h_min -15
_diffrn_reflns_limit_k_max 14
_diffrn_reflns_limit_k_min -14
_diffrn_reflns_limit_l_max 16
_diffrn_reflns_limit_l_min -16
_diffrn_reflns_number 3257
_diffrn_reflns_reduction_process 'LaueG (Piltz, 2011)'
_diffrn_reflns_resolution_max 0.83
_diffrn_reflns_theta_full 44.89
_diffrn_reflns_theta_max 44.99
_diffrn_source 'nuclear reactor'
_diffrn_source_details 'thermal neutrons, supermirror guides'
_diffrn_source_type 'OPAL reactor, ANSTO, Lucas Heights, Australia'
_diffrn_standards_number 0
_exptl_absorpt_coefficient_mu 0.0
_exptl_absorpt_correction_type none
_exptl_crystal_colour orange
_exptl_crystal_density_diffrn 1.477
_exptl_crystal_density_meas ?
_exptl_crystal_density_method 'not measured'
_exptl_crystal_description rod
_exptl_crystal_F_000 1504
_exptl_crystal_size_max 1.0
_exptl_crystal_size_mid 1.0
_exptl_crystal_size_min 0.5
_refine_diff_density_max 1.34
_refine_diff_density_min -1.34
_refine_ls_extinction_method None
_refine_ls_goodness_of_fit_ref 1.3622
_refine_ls_hydrogen_treatment refall
_refine_ls_matrix_type full
_refine_ls_number_parameters 685
_refine_ls_number_reflns 1843
_refine_ls_number_restraints 288
_refine_ls_R_factor_all 0.2447
_refine_ls_R_factor_gt 0.1676
_refine_ls_shift/su_max 0.0057637
_refine_ls_shift/su_mean 0.0003248
_refine_ls_structure_factor_coef F
_refine_ls_weighting_details
;
 Method, part 1, Chebychev polynomial, (Watkin, 1994, Prince, 1982) 
 [weight] = 1.0/[A~0~*T~0~(x)+A~1~*T~1~(x) ... +A~n-1~]*T~n-1~(x)] 
 where A~i~ are the Chebychev coefficients listed below and x= Fcalc/Fmax 
 Method = Robust Weighting (Prince, 1982) 
 W = [weight] * [1-(deltaF/6*sigmaF)^2^]^2^ 
 A~i~ are: 
 19.8 9.26 13.7 11.0 4.31 
;
_refine_ls_weighting_scheme calc
_refine_ls_wR_factor_all 0.2549
_refine_ls_wR_factor_gt 0.1392
_refine_ls_wR_factor_ref 0.1312
_reflns_number_gt 2158
_reflns_number_total 3257
_reflns_threshold_expression >2sigma(I)
_oxford_refine_ls_r_factor_ref 0.1482
_oxford_refine_ls_scale 0.358(4)
_oxford_reflns_number_all 3224
_oxford_reflns_threshold_expression_ref I>3.0\s(I)
_oxford_structure_analysis_title '1 in C:\Users\Mark\OneDrive\Chem At 5:41 on '
_cod_data_source_file ja6b07968_si_003.cif
_cod_data_source_block exoD42
_cod_depositor_comments
;
The following automatic conversions were performed:

data item '_chemical_melting_point' value 'not measured' was changed
to '?' -- the value is undefined or not given.

data item '_exptl_crystal_density_meas' value 'not measured' was
changed to '?' -- the value is perceived as not measured.

Automatic conversion script
Id: cif_fix_values 6909 2019-04-08 15:41:33Z antanas 
;
_cod_original_sg_symbol_H-M 'P 1 21/n 1 '
_cod_original_formula_sum 'C65 H68 B1 D4 F24 P2 Rh1'
_cod_database_code 4130933

loop_
_symmetry_equiv_pos_as_xyz
x,y,z
-x,-y,-z
-x+1/2,y+1/2,-z+1/2
x+1/2,-y+1/2,z+1/2

loop_
_atom_site_label
_atom_site_type_symbol
_atom_site_fract_x
_atom_site_fract_y
_atom_site_fract_z
_atom_site_U_iso_or_equiv
_atom_site_occupancy
_atom_site_adp_type
_atom_site_refinement_flags_posn
Rh1 Rh 0.4926(9) 0.2237(14) 0.2372(10) 0.005(5) 1.0000 Uiso .
P1 P 0.5222(11) 0.3090(13) 0.1683(11) 0.007(6) 1.0000 Uiso .
P2 P 0.4847(11) 0.3091(12) 0.3149(10) 0.001(5) 1.0000 Uiso D
C1 C 0.4787(15) 0.0985(14) 0.1949(14) 0.049(8) 1.0000 Uiso .
C2 C 0.4570(15) 0.1025(14) 0.2688(13) 0.040(7) 1.0000 Uiso .
C3 C 0.5010(12) 0.0323(13) 0.3014(13) 0.034(6) 1.0000 Uiso .
C4 C 0.5743(14) 0.0694(19) 0.3063(15) 0.048(8) 1.0000 Uiso .
C5 C 0.6021(18) 0.063(2) 0.2306(16) 0.082(10) 1.0000 Uiso .
C6 C 0.5322(13) 0.0382(14) 0.1928(15) 0.047(7) 1.0000 Uiso .
C7 C 0.5013(18) -0.0161(18) 0.2373(16) 0.058(9) 1.0000 Uiso .
C8 C 0.6141(6) 0.3100(8) 0.1403(7) 0.034(6) 1.0000 Uiso D
C9 C 0.6654(6) 0.3181(8) 0.2008(6) 0.012(5) 1.0000 Uiso D
C10 C 0.7407(6) 0.3111(8) 0.1779(8) 0.019(5) 1.0000 Uiso D
C11 C 0.7512(7) 0.2392(9) 0.1391(8) 0.059(8) 1.0000 Uiso D
C12 C 0.7034(8) 0.2386(9) 0.0757(7) 0.039(7) 1.0000 Uiso D
C13 C 0.6267(7) 0.2438(7) 0.0941(8) 0.027(6) 1.0000 Uiso D
C14 C 0.4706(6) 0.3049(7) 0.0883(6) 0.006(5) 1.0000 Uiso D
C15 C 0.3925(7) 0.3001(9) 0.1008(6) 0.038(6) 1.0000 Uiso D
C16 C 0.3517(6) 0.2831(7) 0.0343(6) 0.010(5) 1.0000 Uiso D
C17 C 0.3623(7) 0.3446(8) -0.0177(6) 0.033(6) 1.0000 Uiso D
C18 C 0.4401(7) 0.3523(9) -0.0295(6) 0.053(8) 1.0000 Uiso D
C19 C 0.4810(6) 0.3663(8) 0.0369(7) 0.039(7) 1.0000 Uiso D
C20 C 0.5099(11) 0.4013(11) 0.2089(10) 0.013(5) 1.0000 Uiso .
C21 C 0.5227(12) 0.4007(10) 0.2834(9) 0.003(4) 1.0000 Uiso D
C22 C 0.5348(5) 0.2900(7) 0.3956(6) 0.006(5) 1.0000 Uiso D
C23 C 0.6093(6) 0.2654(8) 0.3808(5) 0.013(5) 1.0000 Uiso D
C24 C 0.6451(7) 0.2361(7) 0.4461(7) 0.032(6) 1.0000 Uiso D
C25 C 0.6444(6) 0.2945(8) 0.5022(6) 0.027(6) 1.0000 Uiso D
C26 C 0.5715(6) 0.3238(8) 0.5155(5) 0.022(6) 1.0000 Uiso D
C27 C 0.5357(8) 0.3508(7) 0.4497(7) 0.029(6) 1.0000 Uiso D
C28 C 0.3947(6) 0.3324(7) 0.3425(7) 0.019(6) 1.0000 Uiso D
C29 C 0.3592(7) 0.2605(7) 0.3615(9) 0.036(7) 1.0000 Uiso D
C30 C 0.2846(7) 0.2738(10) 0.3843(8) 0.058(8) 1.0000 Uiso D
C31 C 0.2415(7) 0.3138(9) 0.3292(10) 0.062(8) 1.0000 Uiso D
C32 C 0.2769(6) 0.3865(8) 0.3112(8) 0.033(6) 1.0000 Uiso D
C33 C 0.3514(6) 0.3733(9) 0.2882(7) 0.029(6) 1.0000 Uiso D
C34 C 0.5187(6) 0.7797(5) 0.1889(5) 0.009(4) 1.0000 Uiso D
C35 C 0.4692(6) 0.8131(5) 0.1467(5) 0.021(5) 1.0000 Uiso D
C36 C 0.4875(6) 0.8626(5) 0.0960(5) 0.006(5) 1.0000 Uiso D
C37 C 0.5574(6) 0.8820(5) 0.0852(5) 0.019(6) 1.0000 Uiso D
C38 C 0.6068(6) 0.8477(5) 0.1287(5) 0.013(5) 1.0000 Uiso D
C39 C 0.5880(6) 0.7981(5) 0.1793(5) 0.028(6) 1.0000 Uiso D
C40 C 0.4359(11) 0.8991(12) 0.0470(11) 0.025(6) 1.0000 Uiso .
C41 C 0.6816(14) 0.8684(14) 0.1208(13) 0.045(7) 1.0000 Uiso .
C42 C 0.4836(6) 0.7879(5) 0.3148(5) 0.003(4) 1.0000 Uiso D
C43 C 0.5372(6) 0.8069(5) 0.3602(5) 0.028(6) 1.0000 Uiso D
C44 C 0.5271(6) 0.8564(5) 0.4135(5) 0.022(5) 1.0000 Uiso D
C45 C 0.4619(6) 0.8900(5) 0.4235(5) 0.029(6) 1.0000 Uiso D
C46 C 0.4081(6) 0.8707(5) 0.3761(6) 0.014(5) 1.0000 Uiso D
C47 C 0.4199(6) 0.8209(5) 0.3234(5) 0.020(5) 1.0000 Uiso D
C48 C 0.5874(7) 0.8811(9) 0.4638(7) 0.037(6) 1.0000 Uiso D
C49 C 0.3333(11) 0.9104(12) 0.3826(11) 0.027(6) 1.0000 Uiso .
C50 C 0.4281(5) 0.6749(5) 0.2354(5) 0.000(4) 1.0000 Uiso D
C51 C 0.3811(6) 0.6593(5) 0.2851(5) 0.026(6) 1.0000 Uiso D
C52 C 0.3212(5) 0.6167(5) 0.2719(6) 0.021(6) 1.0000 Uiso D
C53 C 0.3063(5) 0.5873(5) 0.2070(6) 0.050(7) 1.0000 Uiso D
C54 C 0.3549(5) 0.6040(5) 0.1567(5) 0.017(5) 1.0000 Uiso D
C55 C 0.4143(5) 0.6467(5) 0.1718(5) 0.002(4) 1.0000 Uiso D
C56 C 0.2668(12) 0.6054(13) 0.3222(11) 0.030(6) 1.0000 Uiso .
C57 C 0.3468(9) 0.5748(8) 0.0910(6) 0.049(6) 1.0000 Uiso D
C58 C 0.5564(5) 0.6632(5) 0.2767(6) 0.016(5) 1.0000 Uiso D
C59 C 0.5991(5) 0.6353(5) 0.2276(5) 0.010(5) 1.0000 Uiso D
C60 C 0.6506(5) 0.5829(5) 0.2433(6) 0.019(5) 1.0000 Uiso D
C61 C 0.6613(5) 0.5550(5) 0.3095(6) 0.019(5) 1.0000 Uiso D
C62 C 0.6169(6) 0.5838(6) 0.3586(6) 0.038(6) 1.0000 Uiso D
C63 C 0.5660(5) 0.6363(5) 0.3418(6) 0.019(5) 1.0000 Uiso D
C64 C 0.6964(13) 0.5472(14) 0.1888(13) 0.050(7) 1.0000 Uiso .
C65 C 0.6216(12) 0.5619(14) 0.4313(11) 0.038(7) 1.0000 Uiso .
D12 D 0.4405(14) 0.0925(13) 0.1599(13) 0.046(7) 1.0000 Uiso .
D22 D 0.4047(17) 0.0964(15) 0.2736(13) 0.057(8) 1.0000 Uiso .
D42 D 0.6024(17) 0.0168(19) 0.3337(17) 0.080(10) 1.0000 Uiso .
D52 D 0.642(2) 0.019(2) 0.2252(19) 0.094(11) 1.0000 Uiso .
H21 H 0.4687(17) 0.1499(19) 0.3059(17) 0.008(8) 1.0000 Uiso .
H11 H 0.5077(18) 0.1518(19) 0.1694(17) 0.014(9) 1.0000 Uiso .
H31 H 0.475(3) 0.011(3) 0.347(3) 0.077(18) 1.0000 Uiso .
H41 H 0.584(3) 0.105(3) 0.326(3) 0.053(16) 1.0000 Uiso .
H52 H 0.615(3) 0.114(4) 0.218(3) 0.074(16) 1.0000 Uiso .
H61 H 0.543(3) 0.018(4) 0.144(4) 0.084(18) 1.0000 Uiso .
H71 H 0.462(5) -0.040(5) 0.223(4) 0.13(3) 1.0000 Uiso .
H72 H 0.543(5) -0.072(5) 0.256(5) 0.14(3) 1.0000 Uiso .
H81 H 0.623(2) 0.3590(17) 0.1079(19) 0.049(13) 1.0000 Uiso D
H91 H 0.656(2) 0.282(2) 0.2442(17) 0.057(13) 1.0000 Uiso D
H92 H 0.658(3) 0.3661(18) 0.234(2) 0.057(14) 1.0000 Uiso D
H101 H 0.766(3) 0.355(3) 0.150(3) 0.10(2) 1.0000 Uiso D
H102 H 0.781(2) 0.322(3) 0.217(2) 0.067(15) 1.0000 Uiso D
H111 H 0.747(3) 0.196(2) 0.178(2) 0.078(16) 1.0000 Uiso D
H112 H 0.8042(12) 0.2440(18) 0.1209(19) 0.024(10) 1.0000 Uiso D
H121 H 0.708(2) 0.196(2) 0.0366(19) 0.061(14) 1.0000 Uiso D
H122 H 0.720(3) 0.286(2) 0.045(2) 0.074(16) 1.0000 Uiso D
H131 H 0.614(2) 0.1937(15) 0.1227(18) 0.042(12) 1.0000 Uiso D
H132 H 0.590(2) 0.250(2) 0.0498(18) 0.060(15) 1.0000 Uiso D
H141 H 0.487(3) 0.2522(18) 0.066(3) 0.079(18) 1.0000 Uiso D
H151 H 0.384(2) 0.2574(18) 0.1399(17) 0.044(13) 1.0000 Uiso D
H152 H 0.377(2) 0.3531(16) 0.124(2) 0.055(13) 1.0000 Uiso D
H161 H 0.2952(11) 0.282(3) 0.042(3) 0.085(17) 1.0000 Uiso D
H162 H 0.363(3) 0.2292(17) 0.011(3) 0.072(16) 1.0000 Uiso D
H171 H 0.3314(15) 0.3230(17) -0.0603(13) 0.016(9) 1.0000 Uiso D
H172 H 0.337(3) 0.394(2) 0.001(3) 0.090(18) 1.0000 Uiso D
H181 H 0.449(2) 0.4051(15) -0.056(2) 0.047(12) 1.0000 Uiso D
H182 H 0.463(2) 0.3046(19) -0.055(2) 0.066(15) 1.0000 Uiso D
H191 H 0.5367(10) 0.3705(16) 0.0252(16) 0.005(8) 1.0000 Uiso D
H192 H 0.466(2) 0.4154(18) 0.067(2) 0.058(14) 1.0000 Uiso D
H201 H 0.5475(19) 0.446(2) 0.1853(18) 0.024(10) 1.0000 Uiso .
H202 H 0.455(3) 0.421(2) 0.187(2) 0.050(13) 1.0000 Uiso .
H211 H 0.570(3) 0.399(2) 0.296(2) 0.045(13) 1.0000 Uiso .
H212 H 0.494(3) 0.443(3) 0.309(3) 0.066(14) 1.0000 Uiso .
H221 H 0.4999(19) 0.2472(17) 0.415(2) 0.045(14) 1.0000 Uiso D
H231 H 0.6415(18) 0.3096(17) 0.3591(19) 0.039(11) 1.0000 Uiso D
H232 H 0.610(2) 0.2232(19) 0.3399(16) 0.047(13) 1.0000 Uiso D
H241 H 0.6165(17) 0.1873(14) 0.4646(17) 0.022(10) 1.0000 Uiso D
H242 H 0.6943(14) 0.210(2) 0.434(2) 0.050(13) 1.0000 Uiso D
H251 H 0.6844(17) 0.3339(19) 0.487(2) 0.045(12) 1.0000 Uiso D
H252 H 0.672(2) 0.268(2) 0.5446(15) 0.044(12) 1.0000 Uiso D
H261 H 0.5385(18) 0.2770(16) 0.530(2) 0.036(11) 1.0000 Uiso D
H262 H 0.578(2) 0.3726(16) 0.5483(18) 0.044(12) 1.0000 Uiso D
H271 H 0.4822(18) 0.3728(18) 0.4579(16) 0.013(9) 1.0000 Uiso .
H272 H 0.562(2) 0.4007(15) 0.431(2) 0.041(12) 1.0000 Uiso D
H281 H 0.3957(18) 0.3664(17) 0.3886(13) 0.022(10) 1.0000 Uiso D
H291 H 0.355(3) 0.220(3) 0.321(2) 0.095(18) 1.0000 Uiso D
H292 H 0.390(3) 0.223(3) 0.394(3) 0.095(18) 1.0000 Uiso D
H301 H 0.287(3) 0.304(3) 0.4331(16) 0.076(16) 1.0000 Uiso D
H302 H 0.248(2) 0.227(2) 0.391(3) 0.075(16) 1.0000 Uiso D
H311 H 0.1876(15) 0.319(4) 0.345(3) 0.10(2) 1.0000 Uiso D
H312 H 0.240(3) 0.270(3) 0.290(3) 0.096(19) 1.0000 Uiso D
H321 H 0.240(3) 0.408(4) 0.271(3) 0.12(2) 1.0000 Uiso D
H322 H 0.2750(19) 0.4258(18) 0.3533(14) 0.033(11) 1.0000 Uiso D
H331 H 0.383(3) 0.422(2) 0.274(3) 0.11(2) 1.0000 Uiso D
H332 H 0.350(4) 0.344(4) 0.239(2) 0.12(2) 1.0000 Uiso D
H351 H 0.4156(8) 0.7994(19) 0.1559(17) 0.020(9) 1.0000 Uiso D
H371 H 0.573(2) 0.913(2) 0.0413(14) 0.048(12) 1.0000 Uiso D
H391 H 0.6311(12) 0.7814(19) 0.2124(14) 0.023(10) 1.0000 Uiso D
H431 H 0.5891(10) 0.785(2) 0.357(2) 0.038(11) 1.0000 Uiso D
H451 H 0.453(2) 0.919(2) 0.4703(12) 0.042(12) 1.0000 Uiso D
H471 H 0.3734(11) 0.8119(19) 0.2923(15) 0.025(10) 1.0000 Uiso D
H511 H 0.3833(19) 0.677(2) 0.3373(9) 0.028(10) 1.0000 Uiso D
H531 H 0.2607(11) 0.5557(15) 0.1924(15) 0.011(9) 1.0000 Uiso D
H551 H 0.4488(16) 0.656(2) 0.1303(13) 0.027(10) 1.0000 Uiso D
H591 H 0.591(2) 0.654(2) 0.1760(9) 0.038(12) 1.0000 Uiso D
H611 H 0.7025(16) 0.5182(19) 0.326(2) 0.043(12) 1.0000 Uiso D
H631 H 0.5307(14) 0.6570(18) 0.3788(13) 0.016(9) 1.0000 Uiso D
F1 F 0.4143(19) 0.967(2) 0.0682(19) 0.075(11) 1.0000 Uiso .
F2 F 0.4527(15) 0.9113(16) -0.0154(15) 0.049(9) 1.0000 Uiso .
F3 F 0.3719(15) 0.8644(16) 0.0494(15) 0.048(8) 1.0000 Uiso .
F4 F 0.6935(19) 0.900(2) 0.0672(19) 0.080(11) 1.0000 Uiso .
F5 F 0.7069(16) 0.9128(18) 0.1685(16) 0.058(9) 1.0000 Uiso .
F6 F 0.722(2) 0.817(2) 0.131(2) 0.083(11) 1.0000 Uiso .
F10 F 0.3245(18) 0.934(2) 0.4439(18) 0.075(10) 1.0000 Uiso .
F11 F 0.3330(16) 0.9579(18) 0.3400(17) 0.058(9) 1.0000 Uiso .
F12 F 0.2867(16) 0.8639(16) 0.3659(16) 0.050(8) 1.0000 Uiso .
F13 F 0.2427(18) 0.665(2) 0.3469(17) 0.064(10) 1.0000 Uiso .
F14 F 0.2124(17) 0.5657(18) 0.3059(16) 0.065(9) 1.0000 Uiso .
F15 F 0.2934(17) 0.5688(19) 0.3802(17) 0.068(10) 1.0000 Uiso .
F19 F 0.7383(13) 0.6012(14) 0.1658(13) 0.031(7) 1.0000 Uiso .
F20 F 0.7332(16) 0.4967(15) 0.2090(14) 0.040(8) 1.0000 Uiso .
F21 F 0.6546(16) 0.5226(17) 0.1380(16) 0.054(9) 1.0000 Uiso .
F22 F 0.6399(16) 0.6169(18) 0.4699(16) 0.058(9) 1.0000 Uiso .
F23 F 0.668(2) 0.512(2) 0.445(2) 0.084(12) 1.0000 Uiso .
F24 F 0.5633(13) 0.5388(14) 0.4542(13) 0.033(7) 1.0000 Uiso .
B1 B 0.4938(11) 0.7277(16) 0.2552(10) 0.004(4) 1.0000 Uiso D
F70 F 0.6078(17) 0.9517(13) 0.4488(18) 0.08(2) 0.5000 Uiso D
F71 F 0.6380(12) 0.917(2) 0.4289(13) 0.09(2) 0.5000 Uiso D
F80 F 0.6163(16) 0.8203(13) 0.4955(16) 0.027(14) 0.5000 Uiso D
F81 F 0.6434(10) 0.8345(18) 0.4582(17) 0.039(16) 0.5000 Uiso D
F90 F 0.5649(13) 0.879(2) 0.5294(6) 0.029(15) 0.5000 Uiso D
F91 F 0.5618(13) 0.928(2) 0.5121(14) 0.040(15) 0.5000 Uiso D
F160 F 0.2857(16) 0.546(3) 0.0762(15) 0.16(5) 0.5000 Uiso D
F161 F 0.310(3) 0.5145(19) 0.0861(13) 0.08(2) 0.5000 Uiso D
F170 F 0.317(2) 0.6183(18) 0.0464(8) 0.051(10) 0.5000 Uiso D
F171 F 0.356(3) 0.6216(15) 0.0417(6) 0.038(10) 0.5000 Uiso D
F180 F 0.389(2) 0.521(2) 0.0766(13) 0.07(2) 0.5000 Uiso D
F181 F 0.4046(14) 0.557(3) 0.0620(12) 0.035(15) 0.5000 Uiso D

loop_
_atom_type_symbol
_atom_type_scat_dispersion_real
_atom_type_scat_dispersion_imag
_atom_type_scat_Cromer_Mann_a1
_atom_type_scat_Cromer_Mann_b1
_atom_type_scat_Cromer_Mann_a2
_atom_type_scat_Cromer_Mann_b2
_atom_type_scat_Cromer_Mann_a3
_atom_type_scat_Cromer_Mann_b3
_atom_type_scat_Cromer_Mann_a4
_atom_type_scat_Cromer_Mann_b4
_atom_type_scat_Cromer_Mann_c
_atom_type_scat_source
C 0.0000 0.0000 0.0000 0.0000 0.0000 0.0000 0.0000 0.0000 0.0000 0.0000 6.6484 'International Tables Vol C 4.2.6.8 and 6.1.1.4'
H 0.0000 0.0000 0.0000 0.0000 0.0000 0.0000 0.0000 0.0000 0.0000 0.0000 -3.7409 'International Tables Vol C 4.2.6.8 and 6.1.1.4'
D 0.0000 0.0000 0.0000 0.0000 0.0000 0.0000 0.0000 0.0000 0.0000 0.0000 6.6740 'International Tables Vol C 4.2.6.8 and 6.1.1.4'
B 0.0000 0.0000 0.0000 0.0000 0.0000 0.0000 0.0000 0.0000 0.0000 0.0000 5.3000 'International Tables Vol C 4.2.6.8 and 6.1.1.4'
F 0.0000 0.0000 0.0000 0.0000 0.0000 0.0000 0.0000 0.0000 0.0000 0.0000 5.6540 'International Tables Vol C 4.2.6.8 and 6.1.1.4'
P 0.0000 0.0000 0.0000 0.0000 0.0000 0.0000 0.0000 0.0000 0.0000 0.0000 5.1300 'International Tables Vol C 4.2.6.8 and 6.1.1.4'
Rh 0.0000 0.0000 0.0000 0.0000 0.0000 0.0000 0.0000 0.0000 0.0000 0.0000 5.9000 'International Tables Vol C 4.2.6.8 and 6.1.1.4'

loop_
_geom_angle_atom_site_label_1
_geom_angle_atom_site_label_2
_geom_angle_atom_site_label_3
_geom_angle
_geom_angle_publ_flag
P1 Rh1 P2 87.6(13) yes
P1 Rh1 C1 119.0(12) yes
P2 Rh1 C1 153.2(12) yes
P1 Rh1 C2 155.6(14) yes
P2 Rh1 C2 116.3(12) yes
C1 Rh1 C2 37.0(10) yes
P1 Rh1 H21 175.7(17) yes
P2 Rh1 H21 88.7(13) yes
C1 Rh1 H21 64.9(14) yes
C2 Rh1 H21 28.5(14) yes
P1 Rh1 H11 90.0(14) yes
P2 Rh1 H11 175.0(16) yes
C1 Rh1 H11 29.9(14) yes
C2 Rh1 H11 66.5(15) yes
H21 Rh1 H11 93.5(19) yes
Rh1 P1 C8 117.7(13) yes
Rh1 P1 C14 111.5(13) yes
C8 P1 C14 103.7(13) yes
Rh1 P1 C20 109.6(14) yes
C8 P1 C20 104.5(13) yes
C14 P1 C20 109.4(13) yes
Rh1 P2 C21 110.5(12) yes
Rh1 P2 C22 114.9(12) yes
C21 P2 C22 104.1(13) yes
Rh1 P2 C28 116.5(12) yes
C21 P2 C28 105.1(13) yes
C22 P2 C28 104.5(11) yes
Rh1 C1 C2 70.1(14) yes
Rh1 C1 C6 128(2) yes
C2 C1 C6 105(2) yes
Rh1 C1 D12 114(2) yes
C2 C1 D12 117(3) yes
C6 C1 D12 113(3) yes
Rh1 C1 H11 50.3(18) yes
C2 C1 H11 120(3) yes
C6 C1 H11 104(2) yes
D12 C1 H11 98(3) yes
C1 C2 Rh1 72.9(14) yes
C1 C2 C3 100.6(19) yes
Rh1 C2 C3 131.6(19) yes
C1 C2 D22 112(3) yes
Rh1 C2 D22 114(3) yes
C3 C2 D22 112(3) yes
C1 C2 H21 126(3) yes
Rh1 C2 H21 54.8(19) yes
C3 C2 H21 104(2) yes
D22 C2 H21 101(3) yes
C2 C3 C4 98(2) yes
C2 C3 C7 97.8(20) yes
C4 C3 C7 106(2) yes
C2 C3 H31 110(3) yes
C4 C3 H31 122(4) yes
C7 C3 H31 119(3) yes
C3 C4 C5 104(2) yes
C3 C4 D42 94(3) yes
C5 C4 D42 102(3) yes
C3 C4 H41 127(4) yes
C5 C4 H41 116(4) yes
D42 C4 H41 110(4) yes
C4 C5 C6 99(2) yes
C4 C5 D52 113(4) yes
C6 C5 D52 109(4) yes
C4 C5 H52 105(4) yes
C6 C5 H52 111(4) yes
D52 C5 H52 118(5) yes
C5 C6 C1 110(3) yes
C5 C6 C7 105(3) yes
C1 C6 C7 101(2) yes
C5 C6 H61 110(4) yes
C1 C6 H61 115(4) yes
C7 C6 H61 114(4) yes
C3 C7 C6 97(3) yes
C3 C7 H71 120(5) yes
C6 C7 H71 119(5) yes
P1 C8 C9 111.3(11) yes
P1 C8 C13 109.6(11) yes
C9 C8 C13 115.3(10) yes
P1 C8 H81 110(3) yes
C9 C8 H81 105(3) yes
C13 C8 H81 105(2) yes
C8 C9 C10 110.8(7) yes
C8 C9 H91 116(3) yes
C10 C9 H91 111(3) yes
C8 C9 H92 117(3) yes
C10 C9 H92 112(3) yes
H91 C9 H92 89(4) yes
C9 C10 C11 110.9(7) yes
C9 C10 H101 122(4) yes
C11 C10 H101 108(4) yes
C9 C10 H102 115(3) yes
C11 C10 H102 114(3) yes
H101 C10 H102 85(4) yes
C10 C11 C12 109.2(11) yes
C10 C11 H111 104(3) yes
C12 C11 H111 121(3) yes
C10 C11 H112 103(2) yes
C12 C11 H112 106(2) yes
H111 C11 H112 112(4) yes
C11 C12 C13 111.4(7) yes
C11 C12 H121 121(3) yes
C13 C12 H121 107(3) yes
C11 C12 H122 106(3) yes
C13 C12 H122 112(3) yes
H121 C12 H122 98(4) yes
C12 C13 C8 111.0(7) yes
C12 C13 H131 107(2) yes
C8 C13 H131 108(2) yes
C12 C13 H132 114(3) yes
C8 C13 H132 106(3) yes
H131 C13 H132 111(3) yes
P1 C14 C15 111.7(10) yes
P1 C14 C19 117.5(11) yes
C15 C14 C19 107.3(9) yes
P1 C14 H141 103(3) yes
C15 C14 H141 108(3) yes
C19 C14 H141 109(3) yes
C14 C15 C16 110.5(7) yes
C14 C15 H151 109(3) yes
C16 C15 H151 112(3) yes
C14 C15 H152 107(3) yes
C16 C15 H152 113(3) yes
H151 C15 H152 106(3) yes
C15 C16 C17 110.5(7) yes
C15 C16 H161 112(3) yes
C17 C16 H161 104(3) yes
C15 C16 H162 115(3) yes
C17 C16 H162 110(3) yes
H161 C16 H162 105(4) yes
C16 C17 C18 108.6(10) yes
C16 C17 H171 100.1(20) yes
C18 C17 H171 116(2) yes
C16 C17 H172 107(3) yes
C18 C17 H172 115(3) yes
H171 C17 H172 109(4) yes
C17 C18 C19 111.5(7) yes
C17 C18 H181 108(2) yes
C19 C18 H181 100(3) yes
C17 C18 H182 114(3) yes
C19 C18 H182 109(3) yes
H181 C18 H182 113(4) yes
C18 C19 C14 111.9(7) yes
C18 C19 H191 108(2) yes
C14 C19 H191 109.6(18) yes
C18 C19 H192 117(3) yes
C14 C19 H192 101(3) yes
H191 C19 H192 109(3) yes
P1 C20 C21 113.4(15) yes
P1 C20 H201 111(2) yes
C21 C20 H201 108(2) yes
P1 C20 H202 104(3) yes
C21 C20 H202 119(3) yes
H201 C20 H202 102(3) yes
P2 C21 C20 105.8(15) yes
P2 C21 H211 105(3) yes
C20 C21 H211 114(3) yes
P2 C21 H212 105(3) yes
C20 C21 H212 112(3) yes
H211 C21 H212 114(4) yes
P2 C22 C23 110.6(10) yes
P2 C22 C27 117.0(10) yes
C23 C22 C27 110.5(10) yes
P2 C22 H221 97(3) yes
C23 C22 H221 116(2) yes
C27 C22 H221 106(2) yes
C22 C23 C24 109.7(7) yes
C22 C23 H231 113(2) yes
C24 C23 H231 109(2) yes
C22 C23 H232 112(2) yes
C24 C23 H232 111(2) yes
H231 C23 H232 101(3) yes
C23 C24 C25 110.6(7) yes
C23 C24 H241 110(2) yes
C25 C24 H241 107(2) yes
C23 C24 H242 110(3) yes
C25 C24 H242 119(3) yes
H241 C24 H242 100(3) yes
C24 C25 C26 113.1(10) yes
C24 C25 H251 104(2) yes
C26 C25 H251 118(2) yes
C24 C25 H252 104(2) yes
C26 C25 H252 117(2) yes
H251 C25 H252 99(3) yes
C25 C26 C27 110.9(7) yes
C25 C26 H261 108(2) yes
C27 C26 H261 103(2) yes
C25 C26 H262 107(2) yes
C27 C26 H262 106(2) yes
H261 C26 H262 122(3) yes
C22 C27 C26 110.7(7) yes
C22 C27 H271 111.4(19) yes
C26 C27 H271 112.6(20) yes
C22 C27 H272 111(2) yes
C26 C27 H272 110(2) yes
H271 C27 H272 101(3) yes
P2 C28 C29 107.5(11) yes
P2 C28 C33 113.2(10) yes
C29 C28 C33 110.3(11) yes
P2 C28 H281 112(2) yes
C29 C28 H281 106(2) yes
C33 C28 H281 108(2) yes
C28 C29 C30 111.5(7) yes
C28 C29 H291 115(4) yes
C30 C29 H291 106(3) yes
C28 C29 H292 116(3) yes
C30 C29 H292 115(3) yes
H291 C29 H292 92(5) yes
C29 C30 C31 110.9(8) yes
C29 C30 H301 109(3) yes
C31 C30 H301 113(3) yes
C29 C30 H302 121(3) yes
C31 C30 H302 97(3) yes
H301 C30 H302 107(4) yes
C30 C31 C32 109.7(13) yes
C30 C31 H311 110(3) yes
C32 C31 H311 115(3) yes
C30 C31 H312 99(4) yes
C32 C31 H312 117(4) yes
H311 C31 H312 105(5) yes
C31 C32 C33 111.0(7) yes
C31 C32 H321 101(4) yes
C33 C32 H321 115(4) yes
C31 C32 H322 111(2) yes
C33 C32 H322 112(2) yes
H321 C32 H322 106(5) yes
C32 C33 C28 111.3(7) yes
C32 C33 H331 118(4) yes
C28 C33 H331 106(4) yes
C32 C33 H332 110(4) yes
C28 C33 H332 112(4) yes
H331 C33 H332 100(5) yes
C35 C34 C39 117.1(8) yes
C35 C34 B1 120.2(10) yes
C39 C34 B1 122.2(11) yes
C34 C35 C36 121.9(7) yes
C34 C35 H351 116.1(20) yes
C36 C35 H351 122(2) yes
C35 C36 C37 122.0(7) yes
C35 C36 C40 124.2(11) yes
C37 C36 C40 113.8(11) yes
C36 C37 C38 115.3(8) yes
C36 C37 H371 122(3) yes
C38 C37 H371 122(3) yes
C37 C38 C39 122.4(8) yes
C37 C38 C41 117.3(13) yes
C39 C38 C41 120.3(13) yes
C38 C39 C34 121.4(7) yes
C38 C39 H391 114(2) yes
C34 C39 H391 125(2) yes
C36 C40 F1 113(2) yes
C36 C40 F2 120.0(19) yes
F1 C40 F2 103(2) yes
C36 C40 F3 110.2(19) yes
F1 C40 F3 97(2) yes
F2 C40 F3 111(2) yes
C38 C41 F4 114(3) yes
C38 C41 F5 114(2) yes
F4 C41 F5 105(3) yes
C38 C41 F6 113(3) yes
F4 C41 F6 111(3) yes
F5 C41 F6 98(3) yes
C43 C42 C47 117.2(8) yes
C43 C42 B1 122.1(10) yes
C47 C42 B1 120.6(10) yes
C42 C43 C44 121.8(7) yes
C42 C43 H431 123(2) yes
C44 C43 H431 116(2) yes
C43 C44 C45 121.7(7) yes
C43 C44 C48 122.7(10) yes
C45 C44 C48 115.5(9) yes
C44 C45 C46 115.7(8) yes
C44 C45 H451 120(2) yes
C46 C45 H451 124(2) yes
C45 C46 C47 121.2(8) yes
C45 C46 C49 118.1(11) yes
C47 C46 C49 120.7(12) yes
C46 C47 C42 122.4(7) yes
C46 C47 H471 112(2) yes
C42 C47 H471 126(2) yes
C44 C48 F70 109.81(5) yes
C44 C48 F71 109.81(5) yes
F70 C48 F71 40.4(16) yes
C44 C48 F80 109.81(5) yes
F70 C48 F80 137.0(7) yes
F71 C48 F80 109.13(5) yes
C44 C48 F81 109.81(5) yes
F70 C48 F81 109.13(5) yes
F71 C48 F81 71.6(16) yes
F80 C48 F81 40.4(16) yes
C44 C48 F90 109.81(5) yes
F70 C48 F90 109.13(5) yes
F71 C48 F90 137.0(7) yes
F80 C48 F90 71.6(16) yes
F81 C48 F90 109.13(5) yes
C44 C48 F91 109.82(5) yes
F70 C48 F91 71.6(16) yes
F71 C48 F91 109.13(5) yes
F80 C48 F91 109.13(5) yes
F81 C48 F91 137.0(7) yes
F90 C48 F91 40.4(16) yes
C46 C49 F10 111(2) yes
C46 C49 F11 104(2) yes
F10 C49 F11 115(3) yes
C46 C49 F12 107.9(20) yes
F10 C49 F12 110(3) yes
F11 C49 F12 108(3) yes
C51 C50 C55 117.4(8) yes
C51 C50 B1 118.1(10) yes
C55 C50 B1 124.4(11) yes
C50 C51 C52 122.1(7) yes
C50 C51 H511 127(2) yes
C52 C51 H511 111(2) yes
C51 C52 C53 121.4(7) yes
C51 C52 C56 123.1(13) yes
C53 C52 C56 115.3(12) yes
C52 C53 C54 115.7(8) yes
C52 C53 H531 125.8(19) yes
C54 C53 H531 118.4(19) yes
C53 C54 C55 121.3(7) yes
C53 C54 C57 120.6(10) yes
C55 C54 C57 118.0(10) yes
C54 C55 C50 122.1(7) yes
C54 C55 H551 116(2) yes
C50 C55 H551 122(2) yes
C52 C56 F13 114(2) yes
C52 C56 F14 119(2) yes
F13 C56 F14 105(3) yes
C52 C56 F15 111(2) yes
F13 C56 F15 102(3) yes
F14 C56 F15 102(3) yes
C54 C57 F160 115.33(5) yes
C54 C57 F161 115.33(5) yes
F160 C57 F161 34(2) yes
C54 C57 F170 115.33(5) yes
F160 C57 F170 73.0(19) yes
F161 C57 F170 103.03(5) yes
C54 C57 F171 115.33(5) yes
F160 C57 F171 103.03(5) yes
F161 C57 F171 124.9(9) yes
F170 C57 F171 34(2) yes
C54 C57 F180 115.33(5) yes
F160 C57 F180 103.03(5) yes
F161 C57 F180 73.0(19) yes
F170 C57 F180 124.9(9) yes
F171 C57 F180 103.03(5) yes
C54 C57 F181 115.33(5) yes
F160 C57 F181 124.9(9) yes
F161 C57 F181 103.03(5) yes
F170 C57 F181 103.03(5) yes
F171 C57 F181 73.0(19) yes
F180 C57 F181 34(2) yes
C59 C58 C63 117.1(8) yes
C59 C58 B1 120.1(11) yes
C63 C58 B1 122.8(11) yes
C58 C59 C60 121.6(7) yes
C58 C59 H591 118(2) yes
C60 C59 H591 120(2) yes
C59 C60 C61 122.0(8) yes
C59 C60 C64 122.9(13) yes
C61 C60 C64 115.0(13) yes
C60 C61 C62 115.4(9) yes
C60 C61 H611 126(3) yes
C62 C61 H611 118(2) yes
C61 C62 C63 121.5(8) yes
C61 C62 C65 122.9(12) yes
C63 C62 C65 115.6(13) yes
C62 C63 C58 122.3(7) yes
C62 C63 H631 122(2) yes
C58 C63 H631 116(2) yes
C60 C64 F19 106.6(19) yes
C60 C64 F20 115(2) yes
F19 C64 F20 108(3) yes
C60 C64 F21 108(2) yes
F19 C64 F21 110(2) yes
F20 C64 F21 109(3) yes
C62 C65 F22 112(2) yes
C62 C65 F23 114(2) yes
F22 C65 F23 104(3) yes
C62 C65 F24 113.3(20) yes
F22 C65 F24 106(2) yes
F23 C65 F24 107(3) yes
C2 H21 Rh1 97(2) yes
Rh1 H11 C1 100(2) yes
C34 B1 C58 110.9(12) yes
C34 B1 C50 112.3(12) yes
C58 B1 C50 101.1(16) yes
C34 B1 C42 103.1(16) yes
C58 B1 C42 112.2(13) yes
C50 B1 C42 117.5(13) yes

loop_
_geom_bond_atom_site_label_1
_geom_bond_atom_site_label_2
_geom_bond_distance
_geom_bond_publ_flag
Rh1 P1 2.13(3) yes
Rh1 P2 2.17(3) yes
Rh1 C1 2.41(4) yes
Rh1 C2 2.37(3) yes
Rh1 H21 1.95(4) yes
Rh1 H11 1.88(4) yes
P1 C8 1.85(3) yes
P1 C14 1.82(3) yes
P1 C20 1.86(3) yes
P2 C21 1.91(3) yes
P2 C22 1.85(2) yes
P2 C28 1.86(2) yes
C1 C2 1.52(4) yes
C1 C6 1.49(4) yes
C1 D12 0.99(3) yes
C1 H11 1.22(5) yes
C2 C3 1.63(3) yes
C2 D22 1.01(3) yes
C2 H21 1.14(5) yes
C3 C4 1.55(4) yes
C3 C7 1.53(4) yes
C3 H31 1.10(8) yes
C4 C5 1.59(4) yes
C4 D42 1.20(4) yes
C4 H41 0.77(9) yes
C5 C6 1.57(4) yes
C5 D52 1.12(4) yes
C5 H52 0.98(10) yes
C6 C7 1.44(4) yes
C6 H61 1.05(10) yes
C7 H71 0.91(13) yes
C7 H72 1.33(11) yes
C8 C9 1.518(8) yes
C8 C13 1.518(8) yes
C8 H81 1.101(17) yes
C9 C10 1.519(8) yes
C9 H91 1.091(17) yes
C9 H92 1.092(17) yes
C10 C11 1.517(8) yes
C10 H101 1.094(18) yes
C10 H102 1.083(17) yes
C11 C12 1.515(8) yes
C11 H111 1.094(18) yes
C11 H112 1.086(17) yes
C12 C13 1.519(8) yes
C12 H121 1.093(17) yes
C12 H122 1.097(17) yes
C13 H131 1.089(17) yes
C13 H132 1.098(17) yes
C14 C15 1.518(8) yes
C14 C19 1.510(8) yes
C14 H141 1.092(18) yes
C15 C16 1.525(8) yes
C15 H151 1.098(17) yes
C15 H152 1.100(17) yes
C16 C17 1.519(8) yes
C16 H161 1.091(17) yes
C16 H162 1.094(17) yes
C17 C18 1.515(8) yes
C17 H171 1.078(17) yes
C17 H172 1.088(18) yes
C18 C19 1.514(8) yes
C18 H181 1.097(17) yes
C18 H182 1.090(17) yes
C19 H191 1.095(16) yes
C19 H192 1.097(17) yes
C20 C21 1.47(3) yes
C20 H201 1.19(5) yes
C20 H202 1.17(6) yes
C21 H211 0.92(8) yes
C21 H212 1.07(7) yes
C22 C23 1.524(8) yes
C22 C27 1.521(8) yes
C22 H221 1.089(17) yes
C23 C24 1.524(8) yes
C23 H231 1.098(17) yes
C23 H232 1.102(17) yes
C24 C25 1.518(8) yes
C24 H241 1.099(17) yes
C24 H242 1.078(17) yes
C25 C26 1.515(8) yes
C25 H251 1.088(17) yes
C25 H252 1.077(17) yes
C26 C27 1.518(8) yes
C26 H261 1.094(17) yes
C26 H262 1.093(17) yes
C27 H271 1.11(4) yes
C27 H272 1.097(17) yes
C28 C29 1.512(8) yes
C28 C33 1.514(8) yes
C28 H281 1.088(17) yes
C29 C30 1.521(8) yes
C29 H291 1.089(18) yes
C29 H292 1.087(18) yes
C30 C31 1.517(9) yes
C30 H301 1.097(18) yes
C30 H302 1.095(17) yes
C31 C32 1.517(8) yes
C31 H311 1.085(18) yes
C31 H312 1.095(18) yes
C32 C33 1.520(8) yes
C32 H321 1.099(18) yes
C32 H322 1.086(17) yes
C33 H331 1.099(18) yes
C33 H332 1.092(18) yes
C34 C35 1.373(8) yes
C34 C39 1.380(8) yes
C34 B1 1.68(3) yes
C35 C36 1.386(7) yes
C35 H351 1.071(9) yes
C36 C37 1.399(8) yes
C36 C40 1.50(2) yes
C37 C38 1.393(8) yes
C37 H371 1.072(9) yes
C38 C39 1.388(7) yes
C38 C41 1.49(3) yes
C39 H391 1.074(9) yes
C40 F1 1.36(4) yes
C40 F2 1.29(3) yes
C40 F3 1.37(3) yes
C41 F4 1.22(4) yes
C41 F5 1.31(4) yes
C41 F6 1.21(4) yes
C42 C43 1.376(8) yes
C42 C47 1.367(8) yes
C42 B1 1.61(3) yes
C43 C44 1.388(7) yes
C43 H431 1.068(9) yes
C44 C45 1.400(8) yes
C44 C48 1.556(4) yes
C45 C46 1.405(8) yes
C45 H451 1.072(9) yes
C46 C47 1.388(7) yes
C46 C49 1.60(2) yes
C47 H471 1.072(9) yes
C48 F70 1.363(5) yes
C48 F71 1.363(5) yes
C48 F80 1.363(5) yes
C48 F81 1.363(5) yes
C48 F90 1.364(5) yes
C48 F91 1.363(5) yes
C49 F10 1.28(4) yes
C49 F11 1.19(3) yes
C49 F12 1.26(3) yes
C50 C51 1.369(8) yes
C50 C55 1.362(8) yes
C50 B1 1.61(3) yes
C51 C52 1.391(7) yes
C51 H511 1.070(9) yes
C52 C53 1.397(8) yes
C52 C56 1.46(2) yes
C53 C54 1.403(8) yes
C53 H531 1.070(9) yes
C54 C55 1.394(7) yes
C54 C57 1.392(4) yes
C55 H551 1.071(9) yes
C56 F13 1.26(4) yes
C56 F14 1.29(4) yes
C56 F15 1.39(4) yes
C57 F160 1.295(5) yes
C57 F161 1.296(5) yes
C57 F170 1.294(5) yes
C57 F171 1.294(5) yes
C57 F180 1.296(5) yes
C57 F181 1.296(5) yes
C58 C59 1.372(8) yes
C58 C63 1.369(8) yes
C58 B1 1.71(3) yes
C59 C60 1.388(7) yes
C59 H591 1.071(9) yes
C60 C61 1.397(8) yes
C60 C64 1.54(3) yes
C61 C62 1.398(8) yes
C61 H611 1.070(9) yes
C62 C63 1.387(7) yes
C62 C65 1.47(3) yes
C63 H631 1.069(9) yes
C64 F19 1.34(3) yes
C64 F20 1.21(3) yes
C64 F21 1.33(4) yes
C65 F22 1.29(3) yes
C65 F23 1.28(4) yes
C65 F24 1.28(3) yes
